data_7224410
loop_
_publ_author_name
'Xing, Xiu-Shuang'
'Chen, Zi-Wei'
'Cai, Li-Zhen'
'Sun, Cai'
'Cai, Lin-Rong'
'Wang, Ming-Sheng'
'Guo, Guo-Cong'

_publ_section_title
;
 An electron-transfer photochromic metal--organic framework (MOF) compound
 with long-lived charge-separated state and high-contrast photoswitchable
 luminescence
;
_journal_name_full 'RSC Adv.'
_journal_paper_doi 10.1039/C5RA25707G
_journal_year 2016
_chemical_formula_moiety
;
4(C5 H Cd0.75 O4), 4(C2.50 H2.5 N0.50), 2(H2 O)
;
_chemical_formula_sum 'C30 H18 Cd3 N2 O18'
_chemical_formula_weight 1031.66
_chemical_properties_physical 'Light-sensitive, Photo-sensitive'
_space_group_crystal_system orthorhombic
_space_group_IT_number 72
_space_group_name_Hall '-I 2 2c'
_space_group_name_H-M_alt 'I b a m'
_symmetry_space_group_name_Hall '-I 2 2c'
_symmetry_space_group_name_H-M 'I b a m'
_atom_sites_solution_hydrogens mixed
_atom_sites_solution_primary direct
_atom_sites_solution_secondary difmap
_audit_creation_method SHELXL-2014/6
_audit_update_record
;
2016-01-27 deposited with the CCDC.
2016-02-26 downloaded from the CCDC.
;
_cell_angle_alpha 90
_cell_angle_beta 90
_cell_angle_gamma 90
_cell_formula_units_Z 4
_cell_length_a 20.7803(12)
_cell_length_b 7.9154(8)
_cell_length_c 17.299(2)
_cell_measurement_reflns_used 797
_cell_measurement_temperature 100.00(13)
_cell_measurement_theta_max 73.3880
_cell_measurement_theta_min 4.2420
_cell_volume 2845.4(5)
_computing_cell_refinement
;
CrysAlisPro, Agilent Technologies,
Version 1.171.36.28 (release 01-02-2013 CrysAlis171 .NET)
(compiled Feb  1 2013,16:14:44)
;
_computing_data_collection
;
CrysAlisPro, Agilent Technologies,
Version 1.171.36.28 (release 01-02-2013 CrysAlis171 .NET)
(compiled Feb  1 2013,16:14:44)
;
_computing_data_reduction
;
CrysAlisPro, Agilent Technologies,
Version 1.171.36.28 (release 01-02-2013 CrysAlis171 .NET)
(compiled Feb  1 2013,16:14:44)
;
_computing_structure_refinement 'SHELXL-2014/6 (Sheldrick, 2014)'
_computing_structure_solution 'SHELXL-2014/6 (Sheldrick, 2014)'
_diffrn_ambient_temperature 100.00(13)
_diffrn_detector_area_resol_mean 10.5594
_diffrn_measured_fraction_theta_full 0.999
_diffrn_measured_fraction_theta_max 0.975
_diffrn_measurement_device_type 'SuperNova, Dual, Cu at zero, Atlas'
_diffrn_measurement_method '\w scans'
_diffrn_radiation_type CuK\a
_diffrn_radiation_wavelength 1.5418
_diffrn_reflns_av_R_equivalents 0.0381
_diffrn_reflns_av_unetI/netI 0.0733
_diffrn_reflns_laue_measured_fraction_full 0.999
_diffrn_reflns_laue_measured_fraction_max 0.975
_diffrn_reflns_limit_h_max 26
_diffrn_reflns_limit_h_min -10
_diffrn_reflns_limit_k_max 9
_diffrn_reflns_limit_k_min -10
_diffrn_reflns_limit_l_max 12
_diffrn_reflns_limit_l_min -22
_diffrn_reflns_number 3992
_diffrn_reflns_point_group_measured_fraction_full 0.999
_diffrn_reflns_point_group_measured_fraction_max 0.975
_diffrn_reflns_theta_full 67.680
_diffrn_reflns_theta_max 88.787
_diffrn_reflns_theta_min 5.113
_diffrn_source 'fine-focus sealed tube'
_exptl_absorpt_coefficient_mu 18.701
_exptl_absorpt_correction_T_max 0.473
_exptl_absorpt_correction_T_min 0.127
_exptl_absorpt_correction_type multi-scan
_exptl_absorpt_process_details
;
CrysAlisPro, Agilent Technologies,
Version 1.171.36.28 (release 01-02-2013 CrysAlis171 .NET)
(compiled Feb  1 2013,16:14:44)
Empirical absorption correction using spherical harmonics,
 implemented in SCALE3 ABSPACK scaling algorithm.
;
_exptl_crystal_colour 'pale yellow'
_exptl_crystal_density_diffrn 2.408
_exptl_crystal_density_method 'not measured'
_exptl_crystal_description Prism
_exptl_crystal_F_000 2000
_exptl_crystal_preparation Luminescent
_exptl_crystal_recrystallization_method 'hydrothermal reaction'
_exptl_crystal_size_max 0.23
_exptl_crystal_size_mid 0.11
_exptl_crystal_size_min 0.04
_refine_diff_density_max 1.336
_refine_diff_density_min -1.193
_refine_diff_density_rms 0.162
_refine_ls_extinction_method none
_refine_ls_goodness_of_fit_ref 0.999
_refine_ls_hydrogen_treatment mixed
_refine_ls_matrix_type full
_refine_ls_number_parameters 155
_refine_ls_number_reflns 1645
_refine_ls_number_restraints 17
_refine_ls_restrained_S_all 0.998
_refine_ls_R_factor_all 0.0768
_refine_ls_R_factor_gt 0.0394
_refine_ls_shift/su_max 0.000
_refine_ls_shift/su_mean 0.000
_refine_ls_structure_factor_coef Fsqd
_refine_ls_weighting_details 'w=1/[\s^2^(Fo^2^)+(0.0355P)^2^] where P=(Fo^2^+2Fc^2^)/3'
_refine_ls_weighting_scheme calc
_refine_ls_wR_factor_gt 0.0879
_refine_ls_wR_factor_ref 0.1067
_reflns_Friedel_coverage 0.000
_reflns_number_gt 990
_reflns_number_total 1645
_reflns_threshold_expression 'I > 2\s(I)'
_cod_data_source_file c5ra25707g2.cif
_cod_data_source_block 72
_cod_database_code 7224410
_shelx_space_group_comment
;
The symmetry employed for this shelxl refinement is uniquely defined
by the following loop, which should always be used as a source of
symmetry information in preference to the above space-group names.
They are only intended as comments.
;
_shelxl_version_number 2014/6

loop_
_space_group_symop_operation_xyz
'x, y, z'
'-x, -y, z'
'-x+1/2, y+1/2, -z'
'x+1/2, -y+1/2, -z'
'x+1/2, y+1/2, z+1/2'
'-x+1/2, -y+1/2, z+1/2'
'-x+1, y+1, -z+1/2'
'x+1, -y+1, -z+1/2'
'-x, -y, -z'
'x, y, -z'
'x-1/2, -y-1/2, z'
'-x-1/2, y-1/2, z'
'-x+1/2, -y+1/2, -z+1/2'
'x+1/2, y+1/2, -z+1/2'
'x, -y, z+1/2'
'-x, y, z+1/2'

loop_
_atom_site_label
_atom_site_type_symbol
_atom_site_fract_x
_atom_site_fract_y
_atom_site_fract_z
_atom_site_U_iso_or_equiv
_atom_site_adp_type
_atom_site_occupancy
_atom_site_site_symmetry_order
_atom_site_calc_flag
_atom_site_refinement_flags_posn
_atom_site_refinement_flags_adp
_atom_site_refinement_flags_occupancy
_atom_site_disorder_assembly
_atom_site_disorder_group
Cd1 Cd 0.5000 0.0000 0.2500 0.0199(2) Uani 1 4 d S T P . .
Cd2 Cd 0.30182(3) 0.0000 0.2500 0.0216(2) Uani 1 2 d S T P . .
O11 O 0.2454(3) 0.4310(7) 0.3600(3) 0.0515(16) Uani 1 1 d . . . . .
O12 O 0.3152(2) 0.2797(5) 0.2924(2) 0.0242(10) Uani 1 1 d . . . . .
O13 O 0.3931(2) -0.0244(6) 0.3304(3) 0.0275(12) Uani 1 1 d . . . . .
O14 O 0.4624(2) 0.1861(6) 0.3389(3) 0.0328(12) Uani 1 1 d . . . . .
C10 C 0.2974(4) 0.3296(11) 0.5000 0.0165(19) Uani 1 2 d S T P . .
H10A H 0.2623 0.4026 0.5000 0.020 Uiso 1 2 calc R U P . .
C11 C 0.3233(3) 0.2757(7) 0.4299(3) 0.0158(13) Uani 1 1 d . . . . .
C12 C 0.3784(3) 0.1742(8) 0.4301(3) 0.0174(13) Uani 1 1 d . . . . .
C13 C 0.4051(4) 0.1299(11) 0.5000 0.021(2) Uani 1 2 d S T P . .
H13A H 0.4429 0.0672 0.5000 0.025 Uiso 1 2 calc R U P . .
C14 C 0.2935(3) 0.3330(8) 0.3554(4) 0.0196(14) Uani 1 1 d . . . . .
C15 C 0.4125(3) 0.1095(10) 0.3597(4) 0.0250(17) Uani 1 1 d . . . . .
N21 N 0.3648(6) 0.7162(15) 0.5634(7) 0.040(4) Uani 0.5 1 d D . P A 1
H21A H 0.3313 0.7696 0.5794 0.048 Uiso 0.5 1 calc R U P A 1
C20 C 0.4036(6) 0.6396(16) 0.6167(9) 0.036(4) Uani 0.5 1 d D . P A 1
H20A H 0.3937 0.6457 0.6690 0.043 Uiso 0.5 1 calc R U P A 1
C21 C 0.4572(7) 0.5536(18) 0.5925(8) 0.038(4) Uani 0.5 1 d D . P A 1
H21B H 0.4843 0.5008 0.6280 0.046 Uiso 0.5 1 calc R U P A 1
C22 C 0.4701(6) 0.5474(15) 0.5144(7) 0.030(5) Uani 0.5 1 d D . P A 1
C23 C 0.4315(6) 0.6301(19) 0.4615(9) 0.049(5) Uani 0.5 1 d D . P A 1
H23A H 0.4426 0.6305 0.4095 0.058 Uiso 0.5 1 calc R U P A 1
C24 C 0.3770(6) 0.711(2) 0.4857(8) 0.034(5) Uani 0.5 1 d D . P A 1
H24A H 0.3492 0.7616 0.4505 0.041 Uiso 0.5 1 calc R U P A 1
O1W O 0.4303(10) 0.5000 0.7500 0.234(10) Uani 1 2 d DS T P . .
H1 H 0.394(3) 0.43(2) 0.720(12) 0.351 Uiso 1 1 d D U . . .

loop_
_atom_site_aniso_label
_atom_site_aniso_U_11
_atom_site_aniso_U_22
_atom_site_aniso_U_33
_atom_site_aniso_U_23
_atom_site_aniso_U_13
_atom_site_aniso_U_12
Cd1 0.0158(4) 0.0291(5) 0.0148(4) 0.000 0.000 0.000
Cd2 0.0198(3) 0.0297(4) 0.0153(3) 0.0000(3) 0.000 0.000
O11 0.048(3) 0.087(4) 0.019(3) -0.009(3) -0.009(3) 0.049(3)
O12 0.025(2) 0.035(3) 0.013(2) 0.000(2) 0.001(2) 0.001(2)
O13 0.027(2) 0.040(4) 0.015(2) -0.004(2) -0.004(2) 0.009(2)
O14 0.024(3) 0.049(3) 0.025(3) -0.009(2) 0.006(2) -0.003(2)
C10 0.014(4) 0.020(5) 0.015(4) 0.000 0.000 -0.003(4)
C11 0.014(3) 0.023(3) 0.010(3) -0.003(3) -0.002(3) 0.001(3)
C12 0.015(3) 0.026(3) 0.011(3) -0.001(3) -0.002(3) -0.003(3)
C13 0.019(5) 0.030(6) 0.013(5) 0.000 0.000 0.011(4)
C14 0.017(3) 0.021(4) 0.021(4) -0.002(3) -0.003(3) -0.004(3)
C15 0.023(4) 0.046(5) 0.006(3) 0.003(3) -0.004(3) 0.012(3)
N21 0.031(8) 0.030(8) 0.058(10) -0.016(8) 0.012(8) -0.002(6)
C20 0.051(11) 0.020(8) 0.036(9) -0.007(7) 0.005(8) 0.003(7)
C21 0.045(10) 0.025(9) 0.044(10) -0.004(8) 0.015(9) -0.010(7)
C22 0.028(6) 0.028(7) 0.035(14) -0.013(8) 0.004(8) -0.012(5)
C23 0.036(10) 0.053(12) 0.058(12) -0.014(9) 0.002(9) 0.007(9)
C24 0.025(7) 0.064(10) 0.014(19) 0.000(9) -0.004(7) 0.006(6)
O1W 0.22(2) 0.168(17) 0.31(3) -0.115(14) 0.000 0.000

loop_
_atom_type_symbol
_atom_type_description
_atom_type_scat_dispersion_real
_atom_type_scat_dispersion_imag
_atom_type_scat_source
C C 0.0181 0.0091 'International Tables Vol C Tables 4.2.6.8 and 6.1.1.4'
H H 0.0000 0.0000 'International Tables Vol C Tables 4.2.6.8 and 6.1.1.4'
N N 0.0311 0.0180 'International Tables Vol C Tables 4.2.6.8 and 6.1.1.4'
O O 0.0492 0.0322 'International Tables Vol C Tables 4.2.6.8 and 6.1.1.4'
Cd Cd 0.1185 4.6533 'International Tables Vol C Tables 4.2.6.8 and 6.1.1.4'

loop_
_geom_angle_atom_site_label_1
_geom_angle_atom_site_label_2
_geom_angle_atom_site_label_3
_geom_angle
_geom_angle_site_symmetry_1
_geom_angle_site_symmetry_3
O14 Cd1 O14 139.7(2) . 8_445
O14 Cd1 O14 94.6(2) . 2_655
O14 Cd1 O14 99.0(2) 8_445 2_655
O14 Cd1 O14 99.0(2) . 7_545
O14 Cd1 O14 94.6(2) 8_445 7_545
O14 Cd1 O14 139.7(2) 2_655 7_545
O14 Cd1 O13 83.34(15) . 2_655
O14 Cd1 O13 134.24(15) 8_445 2_655
O14 Cd1 O13 52.97(15) 2_655 2_655
O14 Cd1 O13 91.18(16) 7_545 2_655
O14 Cd1 O13 91.18(16) . 8_445
O14 Cd1 O13 52.97(15) 8_445 8_445
O14 Cd1 O13 134.24(15) 2_655 8_445
O14 Cd1 O13 83.34(15) 7_545 8_445
O13 Cd1 O13 171.6(2) 2_655 8_445
O14 Cd1 O13 134.24(15) . 7_545
O14 Cd1 O13 83.34(15) 8_445 7_545
O14 Cd1 O13 91.18(16) 2_655 7_545
O14 Cd1 O13 52.97(15) 7_545 7_545
O13 Cd1 O13 64.64(19) 2_655 7_545
O13 Cd1 O13 116.0(2) 8_445 7_545
O14 Cd1 O13 52.97(15) . .
O14 Cd1 O13 91.18(16) 8_445 .
O14 Cd1 O13 83.34(15) 2_655 .
O14 Cd1 O13 134.24(15) 7_545 .
O13 Cd1 O13 116.0(2) 2_655 .
O13 Cd1 O13 64.64(19) 8_445 .
O13 Cd1 O13 171.6(2) 7_545 .
O11 Cd2 O11 127.2(3) 13 12_655
O11 Cd2 O12 90.97(18) 13 8_445
O11 Cd2 O12 95.07(18) 12_655 8_445
O11 Cd2 O12 95.07(18) 13 .
O11 Cd2 O12 90.96(18) 12_655 .
O12 Cd2 O12 166.4(2) 8_445 .
O11 Cd2 O13 80.18(18) 13 8_445
O11 Cd2 O13 152.23(19) 12_655 8_445
O12 Cd2 O13 78.34(15) 8_445 8_445
O12 Cd2 O13 90.68(16) . 8_445
O11 Cd2 O13 152.23(19) 13 .
O11 Cd2 O13 80.18(18) 12_655 .
O12 Cd2 O13 90.68(16) 8_445 .
O12 Cd2 O13 78.34(15) . .
O13 Cd2 O13 73.0(2) 8_445 .
C14 O11 Cd2 116.6(4) . 13
C14 O12 Cd2 123.1(4) . .
C15 O13 Cd2 115.5(4) . .
C15 O13 Cd1 83.1(4) . .
Cd2 O13 Cd1 111.17(17) . .
C15 O14 Cd1 99.5(4) . .
C11 C10 C11 121.0(8) . 10_556
C11 C10 H10A 119.5 . .
C11 C10 H10A 119.5 10_556 .
C10 C11 C12 119.3(6) . .
C10 C11 C14 119.7(6) . .
C12 C11 C14 120.9(5) . .
C13 C12 C11 118.6(6) . .
C13 C12 C15 115.9(6) . .
C11 C12 C15 125.5(5) . .
C12 C13 C12 123.0(8) 10_556 .
C12 C13 H13A 118.5 10_556 .
C12 C13 H13A 118.5 . .
O12 C14 O11 122.9(6) . .
O12 C14 C11 119.8(6) . .
O11 C14 C11 117.2(6) . .
O13 C15 O14 124.2(6) . .
O13 C15 C12 118.0(6) . .
O14 C15 C12 117.4(6) . .
C20 N21 C24 122.6(13) . .
C20 N21 H21A 118.7 . .
C24 N21 H21A 118.7 . .
N21 C20 C21 119.7(14) . .
N21 C20 H20A 120.1 . .
C21 C20 H20A 120.1 . .
C20 C21 C22 118.3(14) . .
C20 C21 H21B 120.9 . .
C22 C21 H21B 120.9 . .
C21 C22 C23 121.3(14) . .
C21 C22 C22 119.5(13) . 9_666
C23 C22 C22 119.2(14) . 9_666
C24 C23 C22 120.1(14) . .
C24 C23 H23A 120.0 . .
C22 C23 H23A 120.0 . .
C23 C24 N21 117.9(14) . .
C23 C24 H24A 121.1 . .
N21 C24 H24A 121.1 . .

loop_
_geom_bond_atom_site_label_1
_geom_bond_atom_site_label_2
_geom_bond_distance
_geom_bond_site_symmetry_2
Cd1 O14 2.268(4) .
Cd1 O14 2.268(4) 8_445
Cd1 O14 2.268(4) 2_655
Cd1 O14 2.268(5) 7_545
Cd1 O13 2.628(4) 2_655
Cd1 O13 2.628(4) 8_445
Cd1 O13 2.628(4) 7_545
Cd1 O13 2.628(4) .
Cd2 O11 2.209(4) 13
Cd2 O11 2.209(4) 12_655
Cd2 O12 2.348(4) 8_445
Cd2 O12 2.348(4) .
Cd2 O13 2.361(4) 8_445
Cd2 O13 2.361(4) .
O11 C14 1.267(7) .
O11 Cd2 2.210(4) 13
O12 C14 1.253(7) .
O13 C15 1.241(8) .
O14 C15 1.255(8) .
C10 C11 1.393(7) .
C10 C11 1.393(7) 10_556
C10 H10A 0.9300 .
C11 C12 1.398(8) .
C11 C14 1.500(8) .
C12 C13 1.376(7) .
C12 C15 1.499(8) .
C13 C12 1.376(7) 10_556
C13 H13A 0.9300 .
N21 C20 1.366(9) .
N21 C24 1.369(9) .
N21 H21A 0.8600 .
C20 C21 1.371(9) .
C20 H20A 0.9300 .
C21 C22 1.379(9) .
C21 H21B 0.9300 .
C22 C23 1.381(8) .
C22 C22 1.53(3) 9_666
C23 C24 1.368(9) .
C23 H23A 0.9300 .
C24 H24A 0.9300 .
O1W H1 1.06(5) .
